data_7105454
loop_
_publ_author_name
'Gu, Weixing'
'McCulloch, Billy J'
'Reibenspies, Joseph H'
'Ozerov, Oleg V'

_publ_section_title
;
 Improved methods for the halogenation of the [HCB(11)H(11)](-) anion.
;
_journal_issue 16
_journal_name_full 'Chemical communications (Cambridge, England)'
_journal_page_first 2820
_journal_page_last 2822
_journal_paper_doi 10.1039/c001555e
_journal_volume 46
_journal_year 2010
_chemical_formula_sum 'C27 H24 B11 Br11'
_chemical_formula_weight 1346.38
_chemical_name_systematic
;
?
;
_space_group_IT_number 14
_symmetry_cell_setting monoclinic
_symmetry_space_group_name_Hall '-P 2ybc'
_symmetry_space_group_name_H-M 'P 1 21/c 1'
_atom_sites_solution_hydrogens geom
_atom_sites_solution_primary direct
_atom_sites_solution_secondary difmap
_audit_creation_method SHELXL-97
_cell_angle_alpha 90.000(5)
_cell_angle_beta 96.936(5)
_cell_angle_gamma 90.000(5)
_cell_formula_units_Z 4
_cell_length_a 13.968(5)
_cell_length_b 21.852(5)
_cell_length_c 13.127(5)
_cell_measurement_reflns_used 7424
_cell_measurement_temperature 70(2)
_cell_measurement_theta_max 27.49
_cell_measurement_theta_min 2.80
_cell_volume 3977(2)
_computing_cell_refinement 'Bruker SAINT'
_computing_data_collection 'Bruker APEX2'
_computing_data_reduction 'Bruker SAINT'
_computing_molecular_graphics 'Bruker SHELXTL'
_computing_publication_material 'Bruker SHELXTL'
_computing_structure_refinement 'SHELXL-97 (Sheldrick, 2008)'
_computing_structure_solution 'SHELXS-97 (Sheldrick, 2008)'
_diffrn_ambient_temperature 70(2)
_diffrn_measured_fraction_theta_full 0.923
_diffrn_measured_fraction_theta_max 0.923
_diffrn_measurement_device_type 'Bruker APEX-II CCD'
_diffrn_measurement_method '\f and \w scans'
_diffrn_radiation_monochromator graphite
_diffrn_radiation_source 'fine-focus sealed tube'
_diffrn_radiation_type MoK\a
_diffrn_radiation_wavelength 0.71069
_diffrn_reflns_av_R_equivalents 0.0457
_diffrn_reflns_av_sigmaI/netI 0.0468
_diffrn_reflns_limit_h_max 16
_diffrn_reflns_limit_h_min -6
_diffrn_reflns_limit_k_max 15
_diffrn_reflns_limit_k_min -25
_diffrn_reflns_limit_l_max 13
_diffrn_reflns_limit_l_min -14
_diffrn_reflns_number 23031
_diffrn_reflns_theta_full 25.00
_diffrn_reflns_theta_max 25.00
_diffrn_reflns_theta_min 2.74
_exptl_absorpt_coefficient_mu 11.103
_exptl_absorpt_correction_T_max 0.4031
_exptl_absorpt_correction_T_min 0.1355
_exptl_absorpt_correction_type multi-scan
_exptl_absorpt_process_details sadabs
_exptl_crystal_colour 'colorless '
_exptl_crystal_density_diffrn 2.248
_exptl_crystal_density_method 'not measured'
_exptl_crystal_description 'NEEDLE '
_exptl_crystal_F_000 2504
_exptl_crystal_size_max 0.30
_exptl_crystal_size_mid 0.10
_exptl_crystal_size_min 0.10
_refine_diff_density_max 0.995
_refine_diff_density_min -0.834
_refine_diff_density_rms 0.151
_refine_ls_extinction_method none
_refine_ls_goodness_of_fit_ref 1.015
_refine_ls_hydrogen_treatment constr
_refine_ls_matrix_type full
_refine_ls_number_parameters 442
_refine_ls_number_reflns 6468
_refine_ls_number_restraints 447
_refine_ls_restrained_S_all 0.992
_refine_ls_R_factor_all 0.0544
_refine_ls_R_factor_gt 0.0350
_refine_ls_shift/su_max 0.001
_refine_ls_shift/su_mean 0.000
_refine_ls_structure_factor_coef Fsqd
_refine_ls_weighting_details 'calc w=1/[\s^2^(Fo^2^)+(0.0479P)^2^+1.1838P] where P=(Fo^2^+2Fc^2^)/3'
_refine_ls_weighting_scheme calc
_refine_ls_wR_factor_gt 0.0767
_refine_ls_wR_factor_ref 0.0859
_reflns_number_gt 4956
_reflns_number_total 6468
_reflns_threshold_expression >2sigma(I)
_cod_data_source_file c001555e.txt
_cod_data_source_block oo03a
_cod_depositor_comments
;
The following automatic conversions were performed:
'_symmetry_cell_setting' value 'Monoclinic' changed to 'monoclinic'
according to '/home/saulius/struct/CIF-dictionaries/cif_core.dic'
dictionary named 'cif_core.dic' version 2.4.1 from 2010-06-29.

Automatic conversion script
Id: cif_fix_enum 1527 2010-12-29 10:47:43Z saulius 
;
_cod_original_sg_symbol_H-M P2(1)/c
_cod_database_code 7105454

loop_
_symmetry_equiv_pos_as_xyz
'x, y, z'
'-x, y+1/2, -z+1/2'
'-x, -y, -z'
'x, -y-1/2, z-1/2'

loop_
_atom_site_label
_atom_site_type_symbol
_atom_site_fract_x
_atom_site_fract_y
_atom_site_fract_z
_atom_site_U_iso_or_equiv
_atom_site_adp_type
_atom_site_occupancy
_atom_site_symmetry_multiplicity
_atom_site_calc_flag
_atom_site_refinement_flags
_atom_site_disorder_assembly
_atom_site_disorder_group
Br1 Br 0.86427(4) 0.04699(3) 0.61827(5) 0.02149(15) Uani 1 1 d U . .
Br2 Br 0.84994(4) -0.05913(2) 0.39911(5) 0.01963(15) Uani 1 1 d U . .
Br3 Br 0.61365(4) 0.02212(3) 0.45376(5) 0.02054(16) Uani 1 1 d U . .
Br4 Br 0.68377(4) 0.18324(3) 0.54384(5) 0.01857(15) Uani 1 1 d U . .
Br5 Br 0.66783(4) 0.00448(3) 0.17851(5) 0.01727(15) Uani 1 1 d U . .
Br6 Br 0.96033(4) 0.19712(3) 0.54329(5) 0.01943(15) Uani 1 1 d U . .
Br7 Br 0.94800(4) 0.02156(3) 0.18329(5) 0.01649(15) Uani 1 1 d U . .
Br8 Br 0.57311(4) 0.15940(3) 0.26519(5) 0.01863(15) Uani 1 1 d U . .
Br9 Br 1.01840(4) 0.17965(3) 0.27281(5) 0.01813(15) Uani 1 1 d U . .
Br10 Br 0.78396(4) 0.26749(2) 0.32165(5) 0.01712(15) Uani 1 1 d U . .
Br11 Br 0.78207(4) 0.15728(3) 0.09549(5) 0.01599(14) Uani 1 1 d U . .
C1B C 0.9153(4) 0.0800(2) 0.3979(5) 0.0136(9) Uani 1 1 d U . .
H1 H 0.9871 0.0659 0.4339 0.020 Uiso 1 1 d R . .
B1 B 0.8303(4) 0.0785(3) 0.4831(6) 0.0140(9) Uani 1 1 d U . .
B2 B 0.8240(4) 0.0261(3) 0.3734(6) 0.0138(9) Uani 1 1 d U . .
B3 B 0.7187(4) 0.0653(3) 0.4011(6) 0.0136(9) Uani 1 1 d U . .
B4 B 0.7518(4) 0.1408(3) 0.4460(5) 0.0130(9) Uani 1 1 d U . .
B5 B 0.7451(4) 0.0576(3) 0.2739(6) 0.0126(9) Uani 1 1 d U . .
B6 B 0.8788(4) 0.1493(3) 0.4438(6) 0.0139(9) Uani 1 1 d U . .
B7 B 0.8719(4) 0.0652(3) 0.2727(5) 0.0134(9) Uani 1 1 d U . .
B8 B 0.7011(4) 0.1286(3) 0.3158(5) 0.0122(9) Uani 1 1 d U . .
B9 B 0.9054(4) 0.1411(3) 0.3153(5) 0.0138(9) Uani 1 1 d U . .
B10 B 0.7998(4) 0.1809(3) 0.3433(5) 0.0126(9) Uani 1 1 d U . .
B11 B 0.7946(4) 0.1283(3) 0.2350(5) 0.0122(9) Uani 1 1 d U . .
C1 C 0.7033(4) -0.0922(2) -0.0248(5) 0.0148(9) Uani 1 1 d U . .
C2 C 0.6989(4) -0.0417(3) -0.0973(5) 0.0170(10) Uani 1 1 d U . .
C3 C 0.7695(4) 0.0055(3) -0.0827(5) 0.0182(11) Uani 1 1 d U . .
H3A H 0.8214 0.0025 -0.0291 0.022 Uiso 1 1 calc R . .
C4 C 0.7616(4) 0.0553(3) -0.1470(5) 0.0223(12) Uani 1 1 d U . .
H4A H 0.8077 0.0873 -0.1366 0.027 Uiso 1 1 calc R . .
C5 C 0.6882(4) 0.0595(3) -0.2260(5) 0.0248(12) Uani 1 1 d U . .
H5A H 0.6842 0.0943 -0.2697 0.030 Uiso 1 1 calc R . .
C6 C 0.6195(4) 0.0134(3) -0.2431(5) 0.0261(12) Uani 1 1 d U . .
H6A H 0.5695 0.0161 -0.2987 0.031 Uiso 1 1 calc R . .
C7 C 0.6254(4) -0.0365(3) -0.1774(5) 0.0213(11) Uani 1 1 d U . .
H7A H 0.5780 -0.0678 -0.1877 0.026 Uiso 1 1 calc R . .
C8 C 0.6153(4) -0.1201(3) -0.0011(5) 0.0175(10) Uani 1 1 d U . .
C9 C 0.5311(4) -0.0849(3) -0.0008(5) 0.0176(11) Uani 1 1 d U . .
H9A H 0.5305 -0.0434 -0.0224 0.021 Uiso 1 1 calc R . .
C10 C 0.4501(4) -0.1102(3) 0.0306(5) 0.0198(11) Uani 1 1 d U . .
H10A H 0.3947 -0.0854 0.0337 0.024 Uiso 1 1 calc R . .
C11 C 0.4473(4) -0.1710(3) 0.0578(5) 0.0211(12) Uani 1 1 d U . .
H11A H 0.3895 -0.1883 0.0765 0.025 Uiso 1 1 calc R . .
C12 C 0.5289(4) -0.2068(3) 0.0577(5) 0.0233(12) Uani 1 1 d U . .
H12A H 0.5271 -0.2488 0.0764 0.028 Uiso 1 1 calc R . .
C13 C 0.6130(4) -0.1817(3) 0.0305(5) 0.0206(11) Uani 1 1 d U . .
H13A H 0.6695 -0.2061 0.0331 0.025 Uiso 1 1 calc R . .
C14 C 0.7948(4) -0.1144(2) 0.0232(5) 0.0173(10) Uani 1 1 d U . .
C15 C 0.8769(4) -0.1145(3) -0.0310(5) 0.0214(11) Uani 1 1 d U . .
H15A H 0.8721 -0.0996 -0.0994 0.026 Uiso 1 1 calc R . .
C16 C 0.9636(4) -0.1364(3) 0.0165(6) 0.0276(12) Uani 1 1 d U . .
H16A H 1.0186 -0.1371 -0.0196 0.033 Uiso 1 1 calc R . .
C17 C 0.9706(4) -0.1571(3) 0.1150(6) 0.0279(12) Uani 1 1 d U . .
H17A H 1.0307 -0.1726 0.1460 0.033 Uiso 1 1 calc R . .
C18 C 0.8930(4) -0.1563(3) 0.1716(5) 0.0243(12) Uani 1 1 d U . .
H18A H 0.9001 -0.1695 0.2411 0.029 Uiso 1 1 calc R . .
C19 C 0.8044(4) -0.1359(3) 0.1241(5) 0.0188(11) Uani 1 1 d U . .
H19A H 0.7498 -0.1365 0.1607 0.023 Uiso 1 1 calc R . .
C1T C 0.6935(5) -0.3364(3) 0.0051(6) 0.0322(12) Uani 1 1 d U . .
C2T C 0.7709(5) -0.3021(3) -0.0195(6) 0.0342(13) Uani 1 1 d U . .
H2TA H 0.8278 -0.2998 0.0279 0.041 Uiso 1 1 calc R . .
C3T C 0.7665(5) -0.2710(3) -0.1128(6) 0.0393(14) Uani 1 1 d U . .
H3TA H 0.8200 -0.2477 -0.1290 0.047 Uiso 1 1 calc R . .
C4T C 0.6844(6) -0.2745(3) -0.1806(7) 0.0458(15) Uani 1 1 d U . .
H4TA H 0.6806 -0.2533 -0.2440 0.055 Uiso 1 1 calc R . .
C5T C 0.6070(6) -0.3086(3) -0.1575(7) 0.0465(15) Uani 1 1 d U . .
H5TA H 0.5505 -0.3111 -0.2055 0.056 Uiso 1 1 calc R . .
C6T C 0.6107(5) -0.3389(3) -0.0661(6) 0.0392(14) Uani 1 1 d U . .
H6TA H 0.5565 -0.3619 -0.0507 0.047 Uiso 1 1 calc R . .
C7T C 0.6969(5) -0.3705(3) 0.1048(6) 0.0453(17) Uani 1 1 d U . .
H7TA H 0.7596 -0.3638 0.1455 0.068 Uiso 1 1 calc R . .
H7TB H 0.6879 -0.4143 0.0909 0.068 Uiso 1 1 calc R . .
H7TC H 0.6455 -0.3556 0.1430 0.068 Uiso 1 1 calc R . .

loop_
_atom_site_aniso_label
_atom_site_aniso_U_11
_atom_site_aniso_U_22
_atom_site_aniso_U_33
_atom_site_aniso_U_23
_atom_site_aniso_U_13
_atom_site_aniso_U_12
Br1 0.0271(3) 0.0281(3) 0.0092(4) 0.0054(3) 0.0020(3) 0.0018(3)
Br2 0.0278(3) 0.0123(3) 0.0191(4) 0.0042(3) 0.0042(3) 0.0016(2)
Br3 0.0199(3) 0.0231(3) 0.0201(4) 0.0021(3) 0.0079(3) -0.0068(2)
Br4 0.0234(3) 0.0200(3) 0.0135(4) -0.0044(3) 0.0070(2) 0.0006(2)
Br5 0.0208(3) 0.0154(3) 0.0149(4) -0.0055(3) -0.0010(2) -0.0030(2)
Br6 0.0211(3) 0.0224(3) 0.0135(4) -0.0053(3) -0.0035(2) -0.0048(2)
Br7 0.0202(3) 0.0184(3) 0.0115(4) -0.0013(3) 0.0048(2) 0.0041(2)
Br8 0.0137(2) 0.0208(3) 0.0206(4) -0.0026(3) -0.0009(2) 0.0022(2)
Br9 0.0162(3) 0.0216(3) 0.0173(4) 0.0010(3) 0.0045(2) -0.0057(2)
Br10 0.0205(3) 0.0105(3) 0.0201(4) 0.0003(3) 0.0015(2) -0.0005(2)
Br11 0.0202(3) 0.0194(3) 0.0080(4) 0.0035(2) 0.0003(2) 0.0010(2)
C1B 0.0147(18) 0.016(2) 0.010(2) 0.0012(17) 0.0024(16) -0.0009(16)
B1 0.013(2) 0.016(2) 0.012(2) 0.0011(17) 0.0016(16) -0.0022(17)
B2 0.016(2) 0.013(2) 0.013(2) 0.0018(16) 0.0005(18) -0.0019(16)
B3 0.0156(19) 0.013(2) 0.013(2) -0.0024(17) 0.0018(17) -0.0033(16)
B4 0.0153(19) 0.015(2) 0.009(2) -0.0024(17) 0.0002(17) -0.0034(17)
B5 0.0139(19) 0.009(2) 0.015(2) -0.0028(17) 0.0020(17) -0.0001(16)
B6 0.015(2) 0.014(2) 0.012(2) 0.0000(17) -0.0006(17) -0.0018(18)
B7 0.015(2) 0.013(2) 0.012(2) -0.0005(17) 0.0010(19) 0.0000(16)
B8 0.0146(18) 0.014(2) 0.009(2) -0.0048(17) 0.0019(16) -0.0009(16)
B9 0.0146(19) 0.014(2) 0.012(2) 0.0006(18) 0.0005(17) -0.0032(17)
B10 0.018(2) 0.0109(19) 0.009(2) -0.0005(16) 0.0005(18) -0.0029(16)
B11 0.016(2) 0.012(2) 0.009(2) -0.0004(17) 0.0015(16) -0.0002(17)
C1 0.0190(17) 0.013(2) 0.013(2) -0.0074(18) 0.0057(18) 0.0014(17)
C2 0.019(2) 0.019(2) 0.014(2) -0.0043(18) 0.0054(18) 0.0032(17)
C3 0.021(2) 0.019(2) 0.016(3) -0.001(2) 0.007(2) -0.0003(19)
C4 0.025(2) 0.024(2) 0.020(3) 0.001(2) 0.009(2) -0.004(2)
C5 0.030(2) 0.030(3) 0.016(3) 0.006(2) 0.008(2) 0.003(2)
C6 0.030(2) 0.035(3) 0.014(3) 0.002(2) 0.000(2) 0.001(2)
C7 0.023(2) 0.026(2) 0.015(3) -0.002(2) 0.0026(19) -0.002(2)
C8 0.0186(18) 0.018(2) 0.015(3) -0.005(2) 0.0018(19) -0.0023(17)
C9 0.019(2) 0.019(2) 0.015(3) -0.003(2) 0.001(2) -0.0011(18)
C10 0.016(2) 0.027(2) 0.016(3) -0.004(2) 0.002(2) 0.000(2)
C11 0.016(2) 0.030(2) 0.018(3) 0.001(2) 0.006(2) -0.002(2)
C12 0.025(2) 0.024(2) 0.022(3) 0.001(2) 0.006(2) -0.0021(19)
C13 0.019(2) 0.020(2) 0.023(3) 0.000(2) 0.006(2) -0.0009(19)
C14 0.0196(18) 0.013(2) 0.020(2) -0.0048(19) 0.0058(18) 0.0033(18)
C15 0.020(2) 0.018(2) 0.028(3) 0.001(2) 0.008(2) 0.001(2)
C16 0.022(2) 0.025(3) 0.037(3) 0.005(2) 0.010(2) 0.005(2)
C17 0.022(2) 0.023(3) 0.039(3) 0.007(2) 0.005(2) 0.010(2)
C18 0.024(2) 0.022(3) 0.027(3) 0.004(2) 0.004(2) 0.006(2)
C19 0.019(2) 0.016(2) 0.022(3) -0.002(2) 0.004(2) 0.004(2)
C1T 0.039(2) 0.020(3) 0.040(3) -0.008(2) 0.011(2) 0.012(2)
C2T 0.038(2) 0.023(3) 0.043(3) -0.009(2) 0.010(2) 0.012(2)
C3T 0.048(3) 0.030(3) 0.043(3) -0.008(3) 0.018(3) 0.003(2)
C4T 0.060(3) 0.039(3) 0.039(3) -0.004(3) 0.009(3) 0.004(3)
C5T 0.055(3) 0.042(3) 0.041(3) -0.007(3) 0.001(3) 0.003(3)
C6T 0.043(3) 0.033(3) 0.042(3) -0.011(3) 0.009(2) 0.003(2)
C7T 0.056(4) 0.034(4) 0.048(4) 0.000(3) 0.014(3) 0.013(3)

loop_
_atom_type_symbol
_atom_type_description
_atom_type_scat_dispersion_real
_atom_type_scat_dispersion_imag
_atom_type_scat_source
C C 0.0033 0.0016 'International Tables Vol C Tables 4.2.6.8 and 6.1.1.4'
H H 0.0000 0.0000 'International Tables Vol C Tables 4.2.6.8 and 6.1.1.4'
B B 0.0013 0.0007 'International Tables Vol C Tables 4.2.6.8 and 6.1.1.4'
Br Br -0.2901 2.4595 'International Tables Vol C Tables 4.2.6.8 and 6.1.1.4'

loop_
_geom_angle_atom_site_label_1
_geom_angle_atom_site_label_2
_geom_angle_atom_site_label_3
_geom_angle
_geom_angle_site_symmetry_1
_geom_angle_site_symmetry_3
_geom_angle_publ_flag
B7 C1B B9 63.2(4) . . ?
B7 C1B B1 115.2(4) . . ?
B9 C1B B1 114.5(4) . . ?
B7 C1B B6 114.5(4) . . ?
B9 C1B B6 62.3(4) . . ?
B1 C1B B6 62.3(3) . . ?
B7 C1B B2 61.8(4) . . ?
B9 C1B B2 114.2(4) . . ?
B1 C1B B2 63.9(4) . . ?
B6 C1B B2 114.6(4) . . ?
C1B B1 B4 105.0(4) . . ?
C1B B1 B6 58.9(3) . . ?
B4 B1 B6 60.1(3) . . ?
C1B B1 B3 103.2(5) . . ?
B4 B1 B3 60.0(3) . . ?
B6 B1 B3 107.2(4) . . ?
C1B B1 B2 58.3(3) . . ?
B4 B1 B2 107.1(5) . . ?
B6 B1 B2 107.4(5) . . ?
B3 B1 B2 58.4(3) . . ?
C1B B1 Br1 119.7(4) . . ?
B4 B1 Br1 127.3(4) . . ?
B6 B1 Br1 121.3(4) . . ?
B3 B1 Br1 126.5(4) . . ?
B2 B1 Br1 119.1(4) . . ?
C1B B2 B5 104.7(4) . . ?
C1B B2 B7 58.4(3) . . ?
B5 B2 B7 60.8(4) . . ?
C1B B2 B3 104.0(4) . . ?
B5 B2 B3 60.0(4) . . ?
B7 B2 B3 108.5(4) . . ?
C1B B2 B1 57.8(3) . . ?
B5 B2 B1 107.9(4) . . ?
B7 B2 B1 107.3(4) . . ?
B3 B2 B1 60.1(4) . . ?
C1B B2 Br2 120.5(4) . . ?
B5 B2 Br2 127.1(4) . . ?
B7 B2 Br2 121.3(4) . . ?
B3 B2 Br2 125.1(4) . . ?
B1 B2 Br2 118.6(4) . . ?
B5 B3 B2 59.1(4) . . ?
B5 B3 B8 60.4(4) . . ?
B2 B3 B8 107.5(4) . . ?
B5 B3 B4 108.9(4) . . ?
B2 B3 B4 108.9(4) . . ?
B8 B3 B4 60.1(4) . . ?
B5 B3 B1 108.4(4) . . ?
B2 B3 B1 61.5(4) . . ?
B8 B3 B1 107.1(4) . . ?
B4 B3 B1 59.2(3) . . ?
B5 B3 Br3 123.0(4) . . ?
B2 B3 Br3 121.3(4) . . ?
B8 B3 Br3 123.3(4) . . ?
B4 B3 Br3 120.4(4) . . ?
B1 B3 Br3 120.1(4) . . ?
B1 B4 B6 60.2(3) . . ?
B1 B4 B8 107.9(4) . . ?
B6 B4 B8 106.2(5) . . ?
B1 B4 B3 60.8(4) . . ?
B6 B4 B3 107.9(4) . . ?
B8 B4 B3 59.5(4) . . ?
B1 B4 B10 107.7(4) . . ?
B6 B4 B10 58.6(3) . . ?
B8 B4 B10 59.9(4) . . ?
B3 B4 B10 107.8(5) . . ?
B1 B4 Br4 121.6(4) . . ?
B6 B4 Br4 122.1(4) . . ?
B8 B4 Br4 122.6(4) . . ?
B3 B4 Br4 122.3(4) . . ?
B10 B4 Br4 121.5(4) . . ?
B2 B5 B3 60.9(4) . . ?
B2 B5 B7 60.3(4) . . ?
B3 B5 B7 108.8(5) . . ?
B2 B5 B8 108.8(5) . . ?
B3 B5 B8 60.2(4) . . ?
B7 B5 B8 107.6(4) . . ?
B2 B5 B11 108.8(4) . . ?
B3 B5 B11 108.7(4) . . ?
B7 B5 B11 59.9(3) . . ?
B8 B5 B11 59.7(3) . . ?
B2 B5 Br5 120.0(4) . . ?
B3 B5 Br5 120.4(4) . . ?
B7 B5 Br5 121.8(4) . . ?
B8 B5 Br5 122.3(4) . . ?
B11 B5 Br5 122.4(4) . . ?
C1B B6 B10 105.5(5) . . ?
C1B B6 B9 58.5(4) . . ?
B10 B6 B9 60.8(4) . . ?
C1B B6 B4 104.5(4) . . ?
B10 B6 B4 61.2(4) . . ?
B9 B6 B4 109.0(5) . . ?
C1B B6 B1 58.8(3) . . ?
B10 B6 B1 109.4(4) . . ?
B9 B6 B1 108.4(5) . . ?
B4 B6 B1 59.7(3) . . ?
C1B B6 Br6 122.3(4) . . ?
B10 B6 Br6 124.1(4) . . ?
B9 B6 Br6 121.4(4) . . ?
B4 B6 Br6 123.4(4) . . ?
B1 B6 Br6 119.1(4) . . ?
C1B B7 B2 59.8(4) . . ?
C1B B7 B5 104.3(5) . . ?
B2 B7 B5 58.8(3) . . ?
C1B B7 B11 104.6(4) . . ?
B2 B7 B11 108.0(4) . . ?
B5 B7 B11 60.4(3) . . ?
C1B B7 B9 58.5(4) . . ?
B2 B7 B9 108.7(5) . . ?
B5 B7 B9 107.8(4) . . ?
B11 B7 B9 59.9(3) . . ?
C1B B7 Br7 121.3(4) . . ?
B2 B7 Br7 120.1(4) . . ?
B5 B7 Br7 125.5(4) . . ?
B11 B7 Br7 125.0(4) . . ?
B9 B7 Br7 120.3(4) . . ?
B3 B8 B11 108.5(4) . . ?
B3 B8 B5 59.3(4) . . ?
B11 B8 B5 60.4(3) . . ?
B3 B8 B4 60.4(4) . . ?
B11 B8 B4 109.6(4) . . ?
B5 B8 B4 108.3(4) . . ?
B3 B8 B10 108.9(4) . . ?
B11 B8 B10 61.3(4) . . ?
B5 B8 B10 109.4(4) . . ?
B4 B8 B10 60.4(4) . . ?
B3 B8 Br8 122.4(4) . . ?
B11 B8 Br8 120.4(4) . . ?
B5 B8 Br8 122.2(4) . . ?
B4 B8 Br8 121.0(4) . . ?
B10 B8 Br8 119.9(4) . . ?
C1B B9 B6 59.3(4) . . ?
C1B B9 B11 104.5(4) . . ?
B6 B9 B11 108.1(4) . . ?
C1B B9 B10 104.8(4) . . ?
B6 B9 B10 59.0(4) . . ?
B11 B9 B10 61.3(3) . . ?
C1B B9 B7 58.4(4) . . ?
B6 B9 B7 108.2(4) . . ?
B11 B9 B7 59.8(3) . . ?
B10 B9 B7 108.9(4) . . ?
C1B B9 Br9 121.0(4) . . ?
B6 B9 Br9 120.1(4) . . ?
B11 B9 Br9 125.3(4) . . ?
B10 B9 Br9 124.8(4) . . ?
B7 B9 Br9 120.3(4) . . ?
B6 B10 B9 60.3(4) . . ?
B6 B10 B8 107.3(4) . . ?
B9 B10 B8 106.3(4) . . ?
B6 B10 B4 60.2(4) . . ?
B9 B10 B4 107.9(4) . . ?
B8 B10 B4 59.6(4) . . ?
B6 B10 B11 107.4(4) . . ?
B9 B10 B11 59.3(3) . . ?
B8 B10 B11 58.9(3) . . ?
B4 B10 B11 107.0(4) . . ?
B6 B10 Br10 123.3(4) . . ?
B9 B10 Br10 122.1(4) . . ?
B8 B10 Br10 121.7(4) . . ?
B4 B10 Br10 122.8(4) . . ?
B11 B10 Br10 120.8(4) . . ?
B8 B11 B7 107.5(4) . . ?
B8 B11 B9 107.1(5) . . ?
B7 B11 B9 60.3(3) . . ?
B8 B11 B5 59.8(3) . . ?
B7 B11 B5 59.7(3) . . ?
B9 B11 B5 107.6(4) . . ?
B8 B11 B10 59.7(3) . . ?
B7 B11 B10 107.8(5) . . ?
B9 B11 B10 59.4(3) . . ?
B5 B11 B10 107.6(5) . . ?
B8 B11 Br11 125.2(4) . . ?
B7 B11 Br11 120.0(4) . . ?
B9 B11 Br11 118.8(4) . . ?
B5 B11 Br11 124.1(4) . . ?
B10 B11 Br11 121.6(4) . . ?
C14 C1 C8 120.0(5) . . ?
C14 C1 C2 120.6(5) . . ?
C8 C1 C2 119.4(5) . . ?
C7 C2 C3 118.8(6) . . ?
C7 C2 C1 121.9(5) . . ?
C3 C2 C1 119.2(5) . . ?
C4 C3 C2 119.2(6) . . ?
C5 C4 C3 121.0(6) . . ?
C4 C5 C6 120.8(6) . . ?
C7 C6 C5 118.8(6) . . ?
C2 C7 C6 121.3(6) . . ?
C9 C8 C13 118.2(5) . . ?
C9 C8 C1 120.5(5) . . ?
C13 C8 C1 121.1(5) . . ?
C10 C9 C8 120.2(6) . . ?
C9 C10 C11 121.3(5) . . ?
C10 C11 C12 119.8(5) . . ?
C13 C12 C11 120.1(6) . . ?
C12 C13 C8 120.3(5) . . ?
C19 C14 C15 118.9(5) . . ?
C19 C14 C1 120.5(5) . . ?
C15 C14 C1 120.6(6) . . ?
C16 C15 C14 119.4(6) . . ?
C17 C16 C15 120.2(6) . . ?
C16 C17 C18 122.2(6) . . ?
C17 C18 C19 118.4(6) . . ?
C18 C19 C14 120.8(5) . . ?
C2T C1T C6T 118.2(7) . . ?
C2T C1T C7T 121.8(7) . . ?
C6T C1T C7T 120.0(7) . . ?
C1T C2T C3T 121.0(7) . . ?
C4T C3T C2T 119.3(7) . . ?
C3T C4T C5T 120.4(8) . . ?
C6T C5T C4T 120.5(8) . . ?
C5T C6T C1T 120.6(7) . . ?

loop_
_geom_bond_atom_site_label_1
_geom_bond_atom_site_label_2
_geom_bond_distance
_geom_bond_site_symmetry_2
_geom_bond_publ_flag
Br1 B1 1.910(7) . ?
Br2 B2 1.920(6) . ?
Br3 B3 1.941(6) . ?
Br4 B4 1.925(7) . ?
Br5 B5 1.938(6) . ?
Br6 B6 1.933(7) . ?
Br7 B7 1.928(7) . ?
Br8 B8 1.950(6) . ?
Br9 B9 1.930(6) . ?
Br10 B10 1.922(6) . ?
Br11 B11 1.926(7) . ?
C1B B7 1.712(9) . ?
C1B B9 1.714(9) . ?
C1B B1 1.727(8) . ?
C1B B6 1.729(8) . ?
C1B B2 1.738(8) . ?
B1 B4 1.778(9) . ?
B1 B6 1.788(9) . ?
B1 B3 1.807(9) . ?
B1 B2 1.834(10) . ?
B2 B5 1.745(9) . ?
B2 B7 1.771(9) . ?
B2 B3 1.777(8) . ?
B3 B5 1.761(10) . ?
B3 B8 1.778(9) . ?
B3 B4 1.794(9) . ?
B4 B6 1.786(8) . ?
B4 B8 1.789(10) . ?
B4 B10 1.804(9) . ?
B5 B7 1.780(8) . ?
B5 B8 1.781(8) . ?
B5 B11 1.792(9) . ?
B6 B10 1.756(9) . ?
B6 B9 1.780(10) . ?
B7 B11 1.784(9) . ?
B7 B9 1.794(9) . ?
B8 B11 1.780(9) . ?
B8 B10 1.794(8) . ?
B9 B11 1.786(9) . ?
B9 B10 1.788(9) . ?
B10 B11 1.823(9) . ?
C1 C14 1.438(8) . ?
C1 C8 1.439(7) . ?
C1 C2 1.455(8) . ?
C2 C7 1.383(8) . ?
C2 C3 1.423(8) . ?
C3 C4 1.374(8) . ?
C4 C5 1.370(9) . ?
C5 C6 1.390(8) . ?
C6 C7 1.387(9) . ?
C8 C9 1.404(7) . ?
C8 C13 1.412(8) . ?
C9 C10 1.367(8) . ?
C10 C11 1.377(8) . ?
C11 C12 1.383(8) . ?
C12 C13 1.382(8) . ?
C14 C19 1.395(9) . ?
C14 C15 1.421(8) . ?
C15 C16 1.379(8) . ?
C16 C17 1.362(10) . ?
C17 C18 1.385(8) . ?
C18 C19 1.390(8) . ?
C1T C2T 1.385(9) . ?
C1T C6T 1.397(10) . ?
C1T C7T 1.501(10) . ?
C2T C3T 1.395(10) . ?
C3T C4T 1.367(10) . ?
C4T C5T 1.377(10) . ?
C5T C6T 1.366(11) . ?

loop_
_geom_torsion_atom_site_label_1
_geom_torsion_atom_site_label_2
_geom_torsion_atom_site_label_3
_geom_torsion_atom_site_label_4
_geom_torsion
_geom_torsion_site_symmetry_1
_geom_torsion_site_symmetry_2
_geom_torsion_site_symmetry_3
_geom_torsion_site_symmetry_4
_geom_torsion_publ_flag
B7 C1B B1 B4 -65.5(5) . . . . ?
B9 C1B B1 B4 5.0(6) . . . . ?
B6 C1B B1 B4 40.3(4) . . . . ?
B2 C1B B1 B4 -101.1(5) . . . . ?
B7 C1B B1 B6 -105.7(5) . . . . ?
B9 C1B B1 B6 -35.2(4) . . . . ?
B2 C1B B1 B6 -141.4(5) . . . . ?
B7 C1B B1 B3 -3.4(6) . . . . ?
B9 C1B B1 B3 67.1(5) . . . . ?
B6 C1B B1 B3 102.3(4) . . . . ?
B2 C1B B1 B3 -39.0(4) . . . . ?
B7 C1B B1 B2 35.6(4) . . . . ?
B9 C1B B1 B2 106.1(5) . . . . ?
B6 C1B B1 B2 141.4(5) . . . . ?
B7 C1B B1 Br1 143.5(4) . . . . ?
B9 C1B B1 Br1 -146.0(4) . . . . ?
B6 C1B B1 Br1 -110.8(5) . . . . ?
B2 C1B B1 Br1 107.9(5) . . . . ?
B7 C1B B2 B5 -41.1(4) . . . . ?
B9 C1B B2 B5 -4.5(6) . . . . ?
B1 C1B B2 B5 102.1(5) . . . . ?
B6 C1B B2 B5 64.7(6) . . . . ?
B9 C1B B2 B7 36.6(4) . . . . ?
B1 C1B B2 B7 143.3(4) . . . . ?
B6 C1B B2 B7 105.8(5) . . . . ?
B7 C1B B2 B3 -103.3(5) . . . . ?
B9 C1B B2 B3 -66.6(6) . . . . ?
B1 C1B B2 B3 40.0(4) . . . . ?
B6 C1B B2 B3 2.5(6) . . . . ?
B7 C1B B2 B1 -143.3(4) . . . . ?
B9 C1B B2 B1 -106.6(5) . . . . ?
B6 C1B B2 B1 -37.5(5) . . . . ?
B7 C1B B2 Br2 110.2(5) . . . . ?
B9 C1B B2 Br2 146.8(4) . . . . ?
B1 C1B B2 Br2 -106.5(5) . . . . ?
B6 C1B B2 Br2 -144.0(4) . . . . ?
B4 B1 B2 C1B 97.3(5) . . . . ?
B6 B1 B2 C1B 34.1(4) . . . . ?
B3 B1 B2 C1B 134.0(5) . . . . ?
Br1 B1 B2 C1B -108.9(4) . . . . ?
C1B B1 B2 B5 -96.4(5) . . . . ?
B4 B1 B2 B5 0.9(5) . . . . ?
B6 B1 B2 B5 -62.3(5) . . . . ?
B3 B1 B2 B5 37.6(4) . . . . ?
Br1 B1 B2 B5 154.7(4) . . . . ?
C1B B1 B2 B7 -32.2(4) . . . . ?
B4 B1 B2 B7 65.1(5) . . . . ?
B6 B1 B2 B7 1.8(5) . . . . ?
B3 B1 B2 B7 101.7(5) . . . . ?
Br1 B1 B2 B7 -141.1(4) . . . . ?
C1B B1 B2 B3 -134.0(5) . . . . ?
B4 B1 B2 B3 -36.7(4) . . . . ?
B6 B1 B2 B3 -99.9(5) . . . . ?
Br1 B1 B2 B3 117.1(5) . . . . ?
C1B B1 B2 Br2 109.8(4) . . . . ?
B4 B1 B2 Br2 -152.9(4) . . . . ?
B6 B1 B2 Br2 143.9(4) . . . . ?
B3 B1 B2 Br2 -116.2(5) . . . . ?
Br1 B1 B2 Br2 0.9(6) . . . . ?
C1B B2 B3 B5 99.1(5) . . . . ?
B7 B2 B3 B5 38.2(4) . . . . ?
B1 B2 B3 B5 137.9(4) . . . . ?
Br2 B2 B3 B5 -116.4(5) . . . . ?
C1B B2 B3 B8 61.5(5) . . . . ?
B5 B2 B3 B8 -37.6(4) . . . . ?
B7 B2 B3 B8 0.6(6) . . . . ?
B1 B2 B3 B8 100.4(5) . . . . ?
Br2 B2 B3 B8 -154.0(4) . . . . ?
C1B B2 B3 B4 -2.1(6) . . . . ?
B5 B2 B3 B4 -101.2(5) . . . . ?
B7 B2 B3 B4 -63.1(6) . . . . ?
B1 B2 B3 B4 36.7(4) . . . . ?
Br2 B2 B3 B4 142.4(5) . . . . ?
C1B B2 B3 B1 -38.8(4) . . . . ?
B5 B2 B3 B1 -137.9(4) . . . . ?
B7 B2 B3 B1 -99.8(5) . . . . ?
Br2 B2 B3 B1 105.6(5) . . . . ?
C1B B2 B3 Br3 -148.6(4) . . . . ?
B5 B2 B3 Br3 112.3(5) . . . . ?
B7 B2 B3 Br3 150.5(4) . . . . ?
B1 B2 B3 Br3 -109.8(5) . . . . ?
Br2 B2 B3 Br3 -4.1(8) . . . . ?
C1B B1 B3 B5 1.7(5) . . . . ?
B4 B1 B3 B5 101.5(5) . . . . ?
B6 B1 B3 B5 62.9(5) . . . . ?
B2 B1 B3 B5 -37.3(4) . . . . ?
Br1 B1 B3 B5 -142.1(5) . . . . ?
C1B B1 B3 B2 39.0(4) . . . . ?
B4 B1 B3 B2 138.8(5) . . . . ?
B6 B1 B3 B2 100.1(5) . . . . ?
Br1 B1 B3 B2 -104.9(5) . . . . ?
C1B B1 B3 B8 -62.0(5) . . . . ?
B4 B1 B3 B8 37.8(4) . . . . ?
B6 B1 B3 B8 -0.9(6) . . . . ?
B2 B1 B3 B8 -101.0(5) . . . . ?
Br1 B1 B3 B8 154.1(4) . . . . ?
C1B B1 B3 B4 -99.8(5) . . . . ?
B6 B1 B3 B4 -38.7(4) . . . . ?
B2 B1 B3 B4 -138.8(5) . . . . ?
Br1 B1 B3 B4 116.3(5) . . . . ?
C1B B1 B3 Br3 150.6(4) . . . . ?
B4 B1 B3 Br3 -109.6(5) . . . . ?
B6 B1 B3 Br3 -148.3(4) . . . . ?
B2 B1 B3 Br3 111.6(5) . . . . ?
Br1 B1 B3 Br3 6.7(7) . . . . ?
C1B B1 B4 B6 -39.6(4) . . . . ?
B3 B1 B4 B6 -136.5(5) . . . . ?
B2 B1 B4 B6 -100.6(5) . . . . ?
Br1 B1 B4 B6 108.4(5) . . . . ?
C1B B1 B4 B8 59.2(5) . . . . ?
B6 B1 B4 B8 98.8(5) . . . . ?
B3 B1 B4 B8 -37.7(4) . . . . ?
B2 B1 B4 B8 -1.7(5) . . . . ?
Br1 B1 B4 B8 -152.7(4) . . . . ?
C1B B1 B4 B3 96.9(5) . . . . ?
B6 B1 B4 B3 136.5(5) . . . . ?
B2 B1 B4 B3 35.9(4) . . . . ?
Br1 B1 B4 B3 -115.1(5) . . . . ?
C1B B1 B4 B10 -4.1(6) . . . . ?
B6 B1 B4 B10 35.6(4) . . . . ?
B3 B1 B4 B10 -100.9(5) . . . . ?
B2 B1 B4 B10 -65.0(5) . . . . ?
Br1 B1 B4 B10 144.0(4) . . . . ?
C1B B1 B4 Br4 -151.2(4) . . . . ?
B6 B1 B4 Br4 -111.5(5) . . . . ?
B3 B1 B4 Br4 112.0(5) . . . . ?
B2 B1 B4 Br4 147.9(4) . . . . ?
Br1 B1 B4 Br4 -3.1(7) . . . . ?
B5 B3 B4 B1 -100.5(5) . . . . ?
B2 B3 B4 B1 -37.7(5) . . . . ?
B8 B3 B4 B1 -137.5(4) . . . . ?
Br3 B3 B4 B1 109.1(5) . . . . ?
B5 B3 B4 B6 -61.7(6) . . . . ?
B2 B3 B4 B6 1.1(6) . . . . ?
B8 B3 B4 B6 -98.7(5) . . . . ?
B1 B3 B4 B6 38.9(4) . . . . ?
Br3 B3 B4 B6 147.9(4) . . . . ?
B5 B3 B4 B8 37.0(4) . . . . ?
B2 B3 B4 B8 99.8(5) . . . . ?
B1 B3 B4 B8 137.5(4) . . . . ?
Br3 B3 B4 B8 -113.4(5) . . . . ?
B5 B3 B4 B10 0.2(6) . . . . ?
B2 B3 B4 B10 63.0(6) . . . . ?
B8 B3 B4 B10 -36.8(4) . . . . ?
B1 B3 B4 B10 100.7(5) . . . . ?
Br3 B3 B4 B10 -150.2(4) . . . . ?
B5 B3 B4 Br4 148.5(4) . . . . ?
B2 B3 B4 Br4 -148.7(4) . . . . ?
B8 B3 B4 Br4 111.5(5) . . . . ?
B1 B3 B4 Br4 -110.9(5) . . . . ?
Br3 B3 B4 Br4 -1.9(7) . . . . ?
C1B B2 B5 B3 -97.9(5) . . . . ?
B7 B2 B5 B3 -137.8(4) . . . . ?
B1 B2 B5 B3 -37.6(4) . . . . ?
Br2 B2 B5 B3 113.3(5) . . . . ?
C1B B2 B5 B7 39.9(4) . . . . ?
B3 B2 B5 B7 137.8(4) . . . . ?
B1 B2 B5 B7 100.2(5) . . . . ?
Br2 B2 B5 B7 -108.9(6) . . . . ?
C1B B2 B5 B8 -60.1(5) . . . . ?
B7 B2 B5 B8 -100.0(5) . . . . ?
B3 B2 B5 B8 37.8(4) . . . . ?
B1 B2 B5 B8 0.2(6) . . . . ?
Br2 B2 B5 B8 151.2(4) . . . . ?
C1B B2 B5 B11 3.4(6) . . . . ?
B7 B2 B5 B11 -36.5(4) . . . . ?
B3 B2 B5 B11 101.3(5) . . . . ?
B1 B2 B5 B11 63.8(5) . . . . ?
Br2 B2 B5 B11 -145.3(4) . . . . ?
C1B B2 B5 Br5 151.7(4) . . . . ?
B7 B2 B5 Br5 111.8(5) . . . . ?
B3 B2 B5 Br5 -110.3(5) . . . . ?
B1 B2 B5 Br5 -147.9(4) . . . . ?
Br2 B2 B5 Br5 3.0(7) . . . . ?
B8 B3 B5 B2 138.0(4) . . . . ?
B4 B3 B5 B2 101.2(5) . . . . ?
B1 B3 B5 B2 38.4(4) . . . . ?
Br3 B3 B5 B2 -109.4(5) . . . . ?
B2 B3 B5 B7 -38.0(4) . . . . ?
B8 B3 B5 B7 100.0(4) . . . . ?
B4 B3 B5 B7 63.1(5) . . . . ?
B1 B3 B5 B7 0.3(6) . . . . ?
Br3 B3 B5 B7 -147.4(4) . . . . ?
B2 B3 B5 B8 -138.0(4) . . . . ?
B4 B3 B5 B8 -36.9(4) . . . . ?
B1 B3 B5 B8 -99.7(5) . . . . ?
Br3 B3 B5 B8 112.6(5) . . . . ?
B2 B3 B5 B11 -101.7(4) . . . . ?
B8 B3 B5 B11 36.4(4) . . . . ?
B4 B3 B5 B11 -0.5(6) . . . . ?
B1 B3 B5 B11 -63.3(5) . . . . ?
Br3 B3 B5 B11 148.9(4) . . . . ?
B2 B3 B5 Br5 109.7(5) . . . . ?
B8 B3 B5 Br5 -112.3(5) . . . . ?
B4 B3 B5 Br5 -149.1(4) . . . . ?
B1 B3 B5 Br5 148.1(4) . . . . ?
Br3 B3 B5 Br5 0.3(7) . . . . ?
B7 C1B B6 B10 3.3(6) . . . . ?
B9 C1B B6 B10 40.1(4) . . . . ?
B1 C1B B6 B10 -103.6(5) . . . . ?
B2 C1B B6 B10 -65.5(6) . . . . ?
B7 C1B B6 B9 -36.8(4) . . . . ?
B1 C1B B6 B9 -143.6(4) . . . . ?
B2 C1B B6 B9 -105.5(5) . . . . ?
B7 C1B B6 B4 66.9(6) . . . . ?
B9 C1B B6 B4 103.7(5) . . . . ?
B1 C1B B6 B4 -39.9(4) . . . . ?
B2 C1B B6 B4 -1.9(6) . . . . ?
B7 C1B B6 B1 106.8(5) . . . . ?
B9 C1B B6 B1 143.6(4) . . . . ?
B2 C1B B6 B1 38.1(5) . . . . ?
B7 C1B B6 Br6 -146.4(4) . . . . ?
B9 C1B B6 Br6 -109.6(5) . . . . ?
B1 C1B B6 Br6 106.8(5) . . . . ?
B2 C1B B6 Br6 144.9(4) . . . . ?
B1 B4 B6 C1B 39.5(4) . . . . ?
B8 B4 B6 C1B -62.1(5) . . . . ?
B3 B4 B6 C1B 0.4(6) . . . . ?
B10 B4 B6 C1B -100.0(5) . . . . ?
Br4 B4 B6 C1B 150.2(4) . . . . ?
B1 B4 B6 B10 139.5(5) . . . . ?
B8 B4 B6 B10 37.8(4) . . . . ?
B3 B4 B6 B10 100.3(5) . . . . ?
Br4 B4 B6 B10 -109.8(5) . . . . ?
B1 B4 B6 B9 100.7(5) . . . . ?
B8 B4 B6 B9 -1.0(6) . . . . ?
B3 B4 B6 B9 61.5(6) . . . . ?
B10 B4 B6 B9 -38.8(4) . . . . ?
Br4 B4 B6 B9 -148.6(4) . . . . ?
B8 B4 B6 B1 -101.6(5) . . . . ?
B3 B4 B6 B1 -39.1(5) . . . . ?
B10 B4 B6 B1 -139.5(5) . . . . ?
Br4 B4 B6 B1 110.7(5) . . . . ?
B1 B4 B6 Br6 -106.8(5) . . . . ?
B8 B4 B6 Br6 151.6(4) . . . . ?
B3 B4 B6 Br6 -145.9(4) . . . . ?
B10 B4 B6 Br6 113.8(5) . . . . ?
Br4 B4 B6 Br6 4.0(7) . . . . ?
B4 B1 B6 C1B -133.9(5) . . . . ?
B3 B1 B6 C1B -95.3(5) . . . . ?
B2 B1 B6 C1B -33.8(4) . . . . ?
Br1 B1 B6 C1B 108.1(5) . . . . ?
C1B B1 B6 B10 96.8(5) . . . . ?
B4 B1 B6 B10 -37.1(4) . . . . ?
B3 B1 B6 B10 1.5(6) . . . . ?
B2 B1 B6 B10 63.0(5) . . . . ?
Br1 B1 B6 B10 -155.1(4) . . . . ?
C1B B1 B6 B9 32.2(4) . . . . ?
B4 B1 B6 B9 -101.8(5) . . . . ?
B3 B1 B6 B9 -63.1(5) . . . . ?
B2 B1 B6 B9 -1.6(5) . . . . ?
Br1 B1 B6 B9 140.3(4) . . . . ?
C1B B1 B6 B4 133.9(5) . . . . ?
B3 B1 B6 B4 38.6(4) . . . . ?
B2 B1 B6 B4 100.1(5) . . . . ?
Br1 B1 B6 B4 -117.9(5) . . . . ?
C1B B1 B6 Br6 -112.2(4) . . . . ?
B4 B1 B6 Br6 113.8(5) . . . . ?
B3 B1 B6 Br6 152.5(4) . . . . ?
B2 B1 B6 Br6 -146.0(4) . . . . ?
Br1 B1 B6 Br6 -4.1(6) . . . . ?
B9 C1B B7 B2 -142.4(4) . . . . ?
B1 C1B B7 B2 -36.4(4) . . . . ?
B6 C1B B7 B2 -106.0(5) . . . . ?
B9 C1B B7 B5 -102.4(4) . . . . ?
B1 C1B B7 B5 3.6(6) . . . . ?
B6 C1B B7 B5 -65.9(5) . . . . ?
B2 C1B B7 B5 40.0(4) . . . . ?
B9 C1B B7 B11 -39.8(4) . . . . ?
B1 C1B B7 B11 66.2(5) . . . . ?
B6 C1B B7 B11 -3.4(6) . . . . ?
B2 C1B B7 B11 102.6(4) . . . . ?
B1 C1B B7 B9 106.0(5) . . . . ?
B6 C1B B7 B9 36.4(4) . . . . ?
B2 C1B B7 B9 142.4(4) . . . . ?
B9 C1B B7 Br7 108.6(5) . . . . ?
B1 C1B B7 Br7 -145.4(4) . . . . ?
B6 C1B B7 Br7 145.1(4) . . . . ?
B2 C1B B7 Br7 -109.0(5) . . . . ?
B5 B2 B7 C1B 133.2(4) . . . . ?
B3 B2 B7 C1B 95.4(5) . . . . ?
B1 B2 B7 C1B 32.0(4) . . . . ?
Br2 B2 B7 C1B -108.8(5) . . . . ?
C1B B2 B7 B5 -133.2(4) . . . . ?
B3 B2 B7 B5 -37.8(4) . . . . ?
B1 B2 B7 B5 -101.2(5) . . . . ?
Br2 B2 B7 B5 117.9(5) . . . . ?
C1B B2 B7 B11 -96.8(5) . . . . ?
B5 B2 B7 B11 36.5(4) . . . . ?
B3 B2 B7 B11 -1.3(6) . . . . ?
B1 B2 B7 B11 -64.8(5) . . . . ?
Br2 B2 B7 B11 154.4(4) . . . . ?
C1B B2 B7 B9 -33.3(4) . . . . ?
B5 B2 B7 B9 99.9(5) . . . . ?
B3 B2 B7 B9 62.1(5) . . . . ?
B1 B2 B7 B9 -1.3(5) . . . . ?
Br2 B2 B7 B9 -142.1(4) . . . . ?
C1B B2 B7 Br7 111.0(5) . . . . ?
B5 B2 B7 Br7 -115.8(5) . . . . ?
B3 B2 B7 Br7 -153.6(4) . . . . ?
B1 B2 B7 Br7 143.0(4) . . . . ?
Br2 B2 B7 Br7 2.2(6) . . . . ?
B2 B5 B7 C1B -40.5(4) . . . . ?
B3 B5 B7 C1B -2.2(5) . . . . ?
B8 B5 B7 C1B 61.5(5) . . . . ?
B11 B5 B7 C1B 98.9(5) . . . . ?
Br5 B5 B7 C1B -149.4(4) . . . . ?
B3 B5 B7 B2 38.3(4) . . . . ?
B8 B5 B7 B2 102.1(5) . . . . ?
B11 B5 B7 B2 139.4(5) . . . . ?
Br5 B5 B7 B2 -108.9(5) . . . . ?
B2 B5 B7 B11 -139.4(5) . . . . ?
B3 B5 B7 B11 -101.1(5) . . . . ?
B8 B5 B7 B11 -37.4(4) . . . . ?
Br5 B5 B7 B11 111.7(5) . . . . ?
B2 B5 B7 B9 -101.5(5) . . . . ?
B3 B5 B7 B9 -63.2(6) . . . . ?
B8 B5 B7 B9 0.5(6) . . . . ?
B11 B5 B7 B9 37.9(4) . . . . ?
Br5 B5 B7 B9 149.6(4) . . . . ?
B2 B5 B7 Br7 106.7(5) . . . . ?
B3 B5 B7 Br7 145.0(4) . . . . ?
B8 B5 B7 Br7 -151.2(5) . . . . ?
B11 B5 B7 Br7 -113.8(6) . . . . ?
Br5 B5 B7 Br7 -2.1(7) . . . . ?
B5 B3 B8 B11 -36.6(4) . . . . ?
B2 B3 B8 B11 0.4(6) . . . . ?
B4 B3 B8 B11 102.5(5) . . . . ?
B1 B3 B8 B11 65.2(5) . . . . ?
Br3 B3 B8 B11 -148.7(4) . . . . ?
B2 B3 B8 B5 37.0(4) . . . . ?
B4 B3 B8 B5 139.1(4) . . . . ?
B1 B3 B8 B5 101.8(5) . . . . ?
Br3 B3 B8 B5 -112.1(5) . . . . ?
B5 B3 B8 B4 -139.1(4) . . . . ?
B2 B3 B8 B4 -102.1(5) . . . . ?
B1 B3 B8 B4 -37.3(4) . . . . ?
Br3 B3 B8 B4 108.7(5) . . . . ?
B5 B3 B8 B10 -101.8(5) . . . . ?
B2 B3 B8 B10 -64.8(6) . . . . ?
B4 B3 B8 B10 37.4(4) . . . . ?
B1 B3 B8 B10 0.0(6) . . . . ?
Br3 B3 B8 B10 146.1(4) . . . . ?
B5 B3 B8 Br8 110.9(5) . . . . ?
B2 B3 B8 Br8 147.9(4) . . . . ?
B4 B3 B8 Br8 -110.0(5) . . . . ?
B1 B3 B8 Br8 -147.3(4) . . . . ?
Br3 B3 B8 Br8 -1.2(7) . . . . ?
B2 B5 B8 B3 -38.1(4) . . . . ?
B7 B5 B8 B3 -102.0(5) . . . . ?
B11 B5 B8 B3 -139.4(5) . . . . ?
Br5 B5 B8 B3 109.1(5) . . . . ?
B2 B5 B8 B11 101.3(5) . . . . ?
B3 B5 B8 B11 139.4(5) . . . . ?
B7 B5 B8 B11 37.5(4) . . . . ?
Br5 B5 B8 B11 -111.4(5) . . . . ?
B2 B5 B8 B4 -1.3(6) . . . . ?
B3 B5 B8 B4 36.8(4) . . . . ?
B7 B5 B8 B4 -65.2(6) . . . . ?
B11 B5 B8 B4 -102.6(5) . . . . ?
Br5 B5 B8 B4 146.0(4) . . . . ?
B2 B5 B8 B10 62.9(6) . . . . ?
B3 B5 B8 B10 101.0(5) . . . . ?
B7 B5 B8 B10 -0.9(6) . . . . ?
B11 B5 B8 B10 -38.4(5) . . . . ?
Br5 B5 B8 B10 -149.8(4) . . . . ?
B2 B5 B8 Br8 -149.4(4) . . . . ?
B3 B5 B8 Br8 -111.2(5) . . . . ?
B7 B5 B8 Br8 146.8(4) . . . . ?
B11 B5 B8 Br8 109.3(5) . . . . ?
Br5 B5 B8 Br8 -2.1(7) . . . . ?
B1 B4 B8 B3 38.2(4) . . . . ?
B6 B4 B8 B3 101.5(5) . . . . ?
B10 B4 B8 B3 138.7(4) . . . . ?
Br4 B4 B8 B3 -111.0(5) . . . . ?
B1 B4 B8 B11 -62.4(5) . . . . ?
B6 B4 B8 B11 0.9(6) . . . . ?
B3 B4 B8 B11 -100.6(5) . . . . ?
B10 B4 B8 B11 38.1(4) . . . . ?
Br4 B4 B8 B11 148.4(4) . . . . ?
B1 B4 B8 B5 1.9(5) . . . . ?
B6 B4 B8 B5 65.1(5) . . . . ?
B3 B4 B8 B5 -36.4(4) . . . . ?
B10 B4 B8 B5 102.4(4) . . . . ?
Br4 B4 B8 B5 -147.4(4) . . . . ?
B1 B4 B8 B10 -100.5(4) . . . . ?
B6 B4 B8 B10 -37.2(4) . . . . ?
B3 B4 B8 B10 -138.7(4) . . . . ?
Br4 B4 B8 B10 110.3(5) . . . . ?
B1 B4 B8 Br8 150.4(4) . . . . ?
B6 B4 B8 Br8 -146.4(4) . . . . ?
B3 B4 B8 Br8 112.1(5) . . . . ?
B10 B4 B8 Br8 -109.2(5) . . . . ?
Br4 B4 B8 Br8 1.1(7) . . . . ?
B7 C1B B9 B6 142.4(4) . . . . ?
B1 C1B B9 B6 35.2(4) . . . . ?
B2 C1B B9 B6 106.3(5) . . . . ?
B7 C1B B9 B11 39.7(4) . . . . ?
B1 C1B B9 B11 -67.4(6) . . . . ?
B6 C1B B9 B11 -102.7(4) . . . . ?
B2 C1B B9 B11 3.6(6) . . . . ?
B7 C1B B9 B10 103.3(4) . . . . ?
B1 C1B B9 B10 -3.8(6) . . . . ?
B6 C1B B9 B10 -39.0(4) . . . . ?
B2 C1B B9 B10 67.2(6) . . . . ?
B1 C1B B9 B7 -107.1(5) . . . . ?
B6 C1B B9 B7 -142.4(4) . . . . ?
B2 C1B B9 B7 -36.1(4) . . . . ?
B7 C1B B9 Br9 -108.7(5) . . . . ?
B1 C1B B9 Br9 144.1(4) . . . . ?
B6 C1B B9 Br9 108.9(5) . . . . ?
B2 C1B B9 Br9 -144.8(4) . . . . ?
B10 B6 B9 C1B -134.7(4) . . . . ?
B4 B6 B9 C1B -95.7(4) . . . . ?
B1 B6 B9 C1B -32.3(4) . . . . ?
Br6 B6 B9 C1B 111.1(5) . . . . ?
C1B B6 B9 B11 96.4(4) . . . . ?
B10 B6 B9 B11 -38.3(4) . . . . ?
B4 B6 B9 B11 0.7(6) . . . . ?
B1 B6 B9 B11 64.1(5) . . . . ?
Br6 B6 B9 B11 -152.5(4) . . . . ?
C1B B6 B9 B10 134.7(4) . . . . ?
B4 B6 B9 B10 39.0(4) . . . . ?
B1 B6 B9 B10 102.4(4) . . . . ?
Br6 B6 B9 B10 -114.2(5) . . . . ?
C1B B6 B9 B7 33.2(4) . . . . ?
B10 B6 B9 B7 -101.5(4) . . . . ?
B4 B6 B9 B7 -62.5(5) . . . . ?
B1 B6 B9 B7 0.9(6) . . . . ?
Br6 B6 B9 B7 144.3(4) . . . . ?
C1B B6 B9 Br9 -110.4(5) . . . . ?
B10 B6 B9 Br9 114.9(5) . . . . ?
B4 B6 B9 Br9 153.9(4) . . . . ?
B1 B6 B9 Br9 -142.7(4) . . . . ?
Br6 B6 B9 Br9 0.7(7) . . . . ?
B2 B7 B9 C1B 33.8(4) . . . . ?
B5 B7 B9 C1B 96.1(5) . . . . ?
B11 B7 B9 C1B 134.3(4) . . . . ?
Br7 B7 B9 C1B -110.4(5) . . . . ?
C1B B7 B9 B6 -33.5(4) . . . . ?
B2 B7 B9 B6 0.3(6) . . . . ?
B5 B7 B9 B6 62.6(6) . . . . ?
B11 B7 B9 B6 100.7(5) . . . . ?
Br7 B7 B9 B6 -143.9(4) . . . . ?
C1B B7 B9 B11 -134.3(4) . . . . ?
B2 B7 B9 B11 -100.4(5) . . . . ?
B5 B7 B9 B11 -38.1(4) . . . . ?
Br7 B7 B9 B11 115.4(5) . . . . ?
C1B B7 B9 B10 -96.1(5) . . . . ?
B2 B7 B9 B10 -62.2(6) . . . . ?
B5 B7 B9 B10 0.1(6) . . . . ?
B11 B7 B9 B10 38.2(5) . . . . ?
Br7 B7 B9 B10 153.5(4) . . . . ?
C1B B7 B9 Br9 110.0(5) . . . . ?
B2 B7 B9 Br9 143.8(4) . . . . ?
B5 B7 B9 Br9 -153.9(4) . . . . ?
B11 B7 B9 Br9 -115.8(5) . . . . ?
Br7 B7 B9 Br9 -0.4(7) . . . . ?
C1B B6 B10 B9 -39.0(4) . . . . ?
B4 B6 B10 B9 -137.3(4) . . . . ?
B1 B6 B10 B9 -100.8(5) . . . . ?
Br6 B6 B10 B9 110.0(5) . . . . ?
C1B B6 B10 B8 60.3(5) . . . . ?
B9 B6 B10 B8 99.3(5) . . . . ?
B4 B6 B10 B8 -38.0(4) . . . . ?
B1 B6 B10 B8 -1.5(6) . . . . ?
Br6 B6 B10 B8 -150.7(4) . . . . ?
C1B B6 B10 B4 98.3(4) . . . . ?
B9 B6 B10 B4 137.3(4) . . . . ?
B1 B6 B10 B4 36.5(4) . . . . ?
Br6 B6 B10 B4 -112.7(5) . . . . ?
C1B B6 B10 B11 -1.7(5) . . . . ?
B9 B6 B10 B11 37.2(4) . . . . ?
B4 B6 B10 B11 -100.0(4) . . . . ?
B1 B6 B10 B11 -63.5(5) . . . . ?
Br6 B6 B10 B11 147.2(4) . . . . ?
C1B B6 B10 Br10 -149.9(4) . . . . ?
B9 B6 B10 Br10 -110.9(5) . . . . ?
B4 B6 B10 Br10 111.8(5) . . . . ?
B1 B6 B10 Br10 148.3(4) . . . . ?
Br6 B6 B10 Br10 -0.9(7) . . . . ?
C1B B9 B10 B6 39.2(4) . . . . ?
B11 B9 B10 B6 137.8(4) . . . . ?
B7 B9 B10 B6 100.3(5) . . . . ?
Br9 B9 B10 B6 -107.2(5) . . . . ?
C1B B9 B10 B8 -61.7(5) . . . . ?
B6 B9 B10 B8 -100.9(5) . . . . ?
B11 B9 B10 B8 36.9(4) . . . . ?
B7 B9 B10 B8 -0.6(6) . . . . ?
Br9 B9 B10 B8 151.9(5) . . . . ?
C1B B9 B10 B4 0.9(6) . . . . ?
B6 B9 B10 B4 -38.2(4) . . . . ?
B11 B9 B10 B4 99.6(5) . . . . ?
B7 B9 B10 B4 62.1(6) . . . . ?
Br9 B9 B10 B4 -145.4(4) . . . . ?
C1B B9 B10 B11 -98.6(5) . . . . ?
B6 B9 B10 B11 -137.8(4) . . . . ?
B7 B9 B10 B11 -37.5(4) . . . . ?
Br9 B9 B10 B11 115.0(6) . . . . ?
C1B B9 B10 Br10 152.0(4) . . . . ?
B6 B9 B10 Br10 112.8(5) . . . . ?
B11 B9 B10 Br10 -109.3(5) . . . . ?
B7 B9 B10 Br10 -146.8(4) . . . . ?
Br9 B9 B10 Br10 5.7(8) . . . . ?
B3 B8 B10 B6 0.9(6) . . . . ?
B11 B8 B10 B6 -100.3(5) . . . . ?
B5 B8 B10 B6 -62.3(6) . . . . ?
B4 B8 B10 B6 38.2(4) . . . . ?
Br8 B8 B10 B6 149.1(4) . . . . ?
B3 B8 B10 B9 64.2(6) . . . . ?
B11 B8 B10 B9 -37.0(4) . . . . ?
B5 B8 B10 B9 1.0(6) . . . . ?
B4 B8 B10 B9 101.5(5) . . . . ?
Br8 B8 B10 B9 -147.6(4) . . . . ?
B3 B8 B10 B4 -37.3(4) . . . . ?
B11 B8 B10 B4 -138.5(4) . . . . ?
B5 B8 B10 B4 -100.5(5) . . . . ?
Br8 B8 B10 B4 110.9(5) . . . . ?
B3 B8 B10 B11 101.2(5) . . . . ?
B5 B8 B10 B11 38.0(4) . . . . ?
B4 B8 B10 B11 138.5(4) . . . . ?
Br8 B8 B10 B11 -110.6(5) . . . . ?
B3 B8 B10 Br10 -149.5(4) . . . . ?
B11 B8 B10 Br10 109.3(5) . . . . ?
B5 B8 B10 Br10 147.3(4) . . . . ?
B4 B8 B10 Br10 -112.1(5) . . . . ?
Br8 B8 B10 Br10 -1.2(7) . . . . ?
B1 B4 B10 B6 -36.3(4) . . . . ?
B8 B4 B10 B6 -137.1(5) . . . . ?
B3 B4 B10 B6 -100.5(5) . . . . ?
Br4 B4 B10 B6 110.9(5) . . . . ?
B1 B4 B10 B9 2.0(6) . . . . ?
B6 B4 B10 B9 38.3(4) . . . . ?
B8 B4 B10 B9 -98.8(5) . . . . ?
B3 B4 B10 B9 -62.2(5) . . . . ?
Br4 B4 B10 B9 149.2(4) . . . . ?
B1 B4 B10 B8 100.8(5) . . . . ?
B6 B4 B10 B8 137.1(5) . . . . ?
B3 B4 B10 B8 36.7(4) . . . . ?
Br4 B4 B10 B8 -112.0(5) . . . . ?
B1 B4 B10 B11 64.4(5) . . . . ?
B6 B4 B10 B11 100.7(5) . . . . ?
B8 B4 B10 B11 -36.4(4) . . . . ?
B3 B4 B10 B11 0.3(5) . . . . ?
Br4 B4 B10 B11 -148.4(4) . . . . ?
B1 B4 B10 Br10 -148.9(4) . . . . ?
B6 B4 B10 Br10 -112.6(5) . . . . ?
B8 B4 B10 Br10 110.3(5) . . . . ?
B3 B4 B10 Br10 147.0(4) . . . . ?
Br4 B4 B10 Br10 -1.7(6) . . . . ?
B3 B8 B11 B7 -1.2(6) . . . . ?
B5 B8 B11 B7 -37.3(4) . . . . ?
B4 B8 B11 B7 63.1(5) . . . . ?
B10 B8 B11 B7 100.8(5) . . . . ?
Br8 B8 B11 B7 -149.5(4) . . . . ?
B3 B8 B11 B9 -64.7(5) . . . . ?
B5 B8 B11 B9 -100.8(5) . . . . ?
B4 B8 B11 B9 -0.5(6) . . . . ?
B10 B8 B11 B9 37.3(4) . . . . ?
Br8 B8 B11 B9 147.0(4) . . . . ?
B3 B8 B11 B5 36.1(4) . . . . ?
B4 B8 B11 B5 100.4(5) . . . . ?
B10 B8 B11 B5 138.1(5) . . . . ?
Br8 B8 B11 B5 -112.1(5) . . . . ?
B3 B8 B11 B10 -102.0(5) . . . . ?
B5 B8 B11 B10 -138.1(5) . . . . ?
B4 B8 B11 B10 -37.7(4) . . . . ?
Br8 B8 B11 B10 109.8(5) . . . . ?
B3 B8 B11 Br11 148.7(4) . . . . ?
B5 B8 B11 Br11 112.6(5) . . . . ?
B4 B8 B11 Br11 -147.0(4) . . . . ?
B10 B8 B11 Br11 -109.3(5) . . . . ?
Br8 B8 B11 Br11 0.4(7) . . . . ?
C1B B7 B11 B8 -61.0(5) . . . . ?
B2 B7 B11 B8 1.6(6) . . . . ?
B5 B7 B11 B8 37.4(4) . . . . ?
B9 B7 B11 B8 -100.1(5) . . . . ?
Br7 B7 B11 B8 152.1(4) . . . . ?
C1B B7 B11 B9 39.1(4) . . . . ?
B2 B7 B11 B9 101.6(5) . . . . ?
B5 B7 B11 B9 137.4(5) . . . . ?
Br7 B7 B11 B9 -107.8(5) . . . . ?
C1B B7 B11 B5 -98.3(5) . . . . ?
B2 B7 B11 B5 -35.8(4) . . . . ?
B9 B7 B11 B5 -137.4(5) . . . . ?
Br7 B7 B11 B5 114.7(5) . . . . ?
C1B B7 B11 B10 2.0(5) . . . . ?
B2 B7 B11 B10 64.6(5) . . . . ?
B5 B7 B11 B10 100.4(5) . . . . ?
B9 B7 B11 B10 -37.1(4) . . . . ?
Br7 B7 B11 B10 -144.9(4) . . . . ?
C1B B7 B11 Br11 147.3(4) . . . . ?
B2 B7 B11 Br11 -150.2(4) . . . . ?
B5 B7 B11 Br11 -114.4(5) . . . . ?
B9 B7 B11 Br11 108.2(5) . . . . ?
Br7 B7 B11 Br11 0.3(6) . . . . ?
C1B B9 B11 B8 61.8(5) . . . . ?
B6 B9 B11 B8 -0.2(6) . . . . ?
B10 B9 B11 B8 -37.4(4) . . . . ?
B7 B9 B11 B8 100.8(5) . . . . ?
Br9 B9 B11 B8 -151.6(4) . . . . ?
C1B B9 B11 B7 -39.0(4) . . . . ?
B6 B9 B11 B7 -100.9(5) . . . . ?
B10 B9 B11 B7 -138.2(5) . . . . ?
Br9 B9 B11 B7 107.6(5) . . . . ?
C1B B9 B11 B5 -1.2(6) . . . . ?
B6 B9 B11 B5 -63.1(5) . . . . ?
B10 B9 B11 B5 -100.4(5) . . . . ?
B7 B9 B11 B5 37.8(4) . . . . ?
Br9 B9 B11 B5 145.4(4) . . . . ?
C1B B9 B11 B10 99.2(5) . . . . ?
B6 B9 B11 B10 37.2(4) . . . . ?
B7 B9 B11 B10 138.2(5) . . . . ?
Br9 B9 B11 B10 -114.2(5) . . . . ?
C1B B9 B11 Br11 -149.1(4) . . . . ?
B6 B9 B11 Br11 149.0(4) . . . . ?
B10 B9 B11 Br11 111.7(5) . . . . ?
B7 B9 B11 Br11 -110.1(5) . . . . ?
Br9 B9 B11 Br11 -2.5(7) . . . . ?
B2 B5 B11 B8 -101.3(5) . . . . ?
B3 B5 B11 B8 -36.6(4) . . . . ?
B7 B5 B11 B8 -137.9(5) . . . . ?
Br5 B5 B11 B8 111.3(5) . . . . ?
B2 B5 B11 B7 36.7(4) . . . . ?
B3 B5 B11 B7 101.4(5) . . . . ?
B8 B5 B11 B7 137.9(5) . . . . ?
Br5 B5 B11 B7 -110.8(5) . . . . ?
B2 B5 B11 B9 -1.4(6) . . . . ?
B3 B5 B11 B9 63.3(5) . . . . ?
B7 B5 B11 B9 -38.1(4) . . . . ?
B8 B5 B11 B9 99.9(5) . . . . ?
Br5 B5 B11 B9 -148.8(4) . . . . ?
B2 B5 B11 B10 -64.0(5) . . . . ?
B3 B5 B11 B10 0.7(5) . . . . ?
B7 B5 B11 B10 -100.7(5) . . . . ?
B8 B5 B11 B10 37.2(4) . . . . ?
Br5 B5 B11 B10 148.5(4) . . . . ?
B2 B5 B11 Br11 144.4(4) . . . . ?
B3 B5 B11 Br11 -150.9(4) . . . . ?
B7 B5 B11 Br11 107.7(5) . . . . ?
B8 B5 B11 Br11 -114.3(5) . . . . ?
Br5 B5 B11 Br11 -3.1(6) . . . . ?
B6 B10 B11 B8 100.1(5) . . . . ?
B9 B10 B11 B8 137.8(5) . . . . ?
B4 B10 B11 B8 36.7(4) . . . . ?
Br10 B10 B11 B8 -110.8(5) . . . . ?
B6 B10 B11 B7 -0.2(5) . . . . ?
B9 B10 B11 B7 37.5(4) . . . . ?
B8 B10 B11 B7 -100.3(5) . . . . ?
B4 B10 B11 B7 -63.6(5) . . . . ?
Br10 B10 B11 B7 148.9(4) . . . . ?
B6 B10 B11 B9 -37.7(4) . . . . ?
B8 B10 B11 B9 -137.8(5) . . . . ?
B4 B10 B11 B9 -101.0(5) . . . . ?
Br10 B10 B11 B9 111.4(5) . . . . ?
B6 B10 B11 B5 62.8(5) . . . . ?
B9 B10 B11 B5 100.5(5) . . . . ?
B8 B10 B11 B5 -37.3(4) . . . . ?
B4 B10 B11 B5 -0.6(5) . . . . ?
Br10 B10 B11 B5 -148.1(4) . . . . ?
B6 B10 B11 Br11 -144.8(4) . . . . ?
B9 B10 B11 Br11 -107.1(5) . . . . ?
B8 B10 B11 Br11 115.2(5) . . . . ?
B4 B10 B11 Br11 151.9(4) . . . . ?
Br10 B10 B11 Br11 4.3(6) . . . . ?
C14 C1 C2 C7 149.6(6) . . . . ?
C8 C1 C2 C7 -30.5(8) . . . . ?
C14 C1 C2 C3 -33.5(8) . . . . ?
C8 C1 C2 C3 146.4(5) . . . . ?
C7 C2 C3 C4 1.4(8) . . . . ?
C1 C2 C3 C4 -175.7(5) . . . . ?
C2 C3 C4 C5 -1.5(9) . . . . ?
C3 C4 C5 C6 0.2(9) . . . . ?
C4 C5 C6 C7 1.2(9) . . . . ?
C3 C2 C7 C6 0.0(9) . . . . ?
C1 C2 C7 C6 177.0(6) . . . . ?
C5 C6 C7 C2 -1.3(9) . . . . ?
C14 C1 C8 C9 147.3(6) . . . . ?
C2 C1 C8 C9 -32.6(9) . . . . ?
C14 C1 C8 C13 -27.3(9) . . . . ?
C2 C1 C8 C13 152.8(6) . . . . ?
C13 C8 C9 C10 0.7(9) . . . . ?
C1 C8 C9 C10 -174.1(6) . . . . ?
C8 C9 C10 C11 -3.1(9) . . . . ?
C9 C10 C11 C12 2.8(10) . . . . ?
C10 C11 C12 C13 0.0(10) . . . . ?
C11 C12 C13 C8 -2.4(10) . . . . ?
C9 C8 C13 C12 2.0(9) . . . . ?
C1 C8 C13 C12 176.8(6) . . . . ?
C8 C1 C14 C19 -34.7(8) . . . . ?
C2 C1 C14 C19 145.2(6) . . . . ?
C8 C1 C14 C15 145.7(6) . . . . ?
C2 C1 C14 C15 -34.4(8) . . . . ?
C19 C14 C15 C16 0.9(8) . . . . ?
C1 C14 C15 C16 -179.5(6) . . . . ?
C14 C15 C16 C17 -0.8(9) . . . . ?
C15 C16 C17 C18 -0.9(10) . . . . ?
C16 C17 C18 C19 2.5(10) . . . . ?
C17 C18 C19 C14 -2.5(9) . . . . ?
C15 C14 C19 C18 0.8(8) . . . . ?
C1 C14 C19 C18 -178.8(5) . . . . ?
C6T C1T C2T C3T -0.1(9) . . . . ?
C7T C1T C2T C3T 179.6(6) . . . . ?
C1T C2T C3T C4T 0.1(10) . . . . ?
C2T C3T C4T C5T -0.4(11) . . . . ?
C3T C4T C5T C6T 0.8(12) . . . . ?
C4T C5T C6T C1T -0.7(11) . . . . ?
C2T C1T C6T C5T 0.4(10) . . . . ?
C7T C1T C6T C5T -179.3(7) . . . . ?
